data_1508520
loop_
_publ_author_name
'Pichler, Verena'
'Heffeter, Petra'
'Valiahdi, Seied M.'
'Kowol, Christian R.'
'Egger, Alexander'
'Berger, Walter'
'Jakupec, Michael A.'
'Galanski, Markus'
'Keppler, Bernhard K.'

_publ_section_title
;
 Unsymmetric Mono- and Dinuclear Platinum(IV) Complexes Featuring an
 Ethylene Glycol Moiety: Synthesis, Characterization, and Biological
 Activity.
;
_journal_issue 24
_journal_name_full 'Journal of medicinal chemistry'
_journal_page_first 11052
_journal_page_last 11061
_journal_paper_doi 10.1021/jm301645g
_journal_volume 55
_journal_year 2012
_chemical_formula_moiety 'C5 H17 Cl2 N2 O2 Pt, C2 F3 O2'
_chemical_formula_sum 'C7 H17 Cl2 F3 N2 O4 Pt'
_chemical_formula_weight 516.22
_chemical_name_systematic
; 
(OC-6-54)-Dichlorido(N,N-dimethyl-ethane-1,2-diamine)aquamethoxidoplatinum(IV)
trifluoroacetate 
;
_space_group_IT_number 2
_symmetry_cell_setting triclinic
_symmetry_space_group_name_Hall '-P 1'
_symmetry_space_group_name_H-M 'P -1'
_atom_sites_solution_hydrogens geom
_atom_sites_solution_primary direct
_atom_sites_solution_secondary difmap
_audit_creation_method SHELXL-97
_cell_angle_alpha 102.217(3)
_cell_angle_beta 92.750(3)
_cell_angle_gamma 108.655(2)
_cell_formula_units_Z 2
_cell_length_a 6.1836(2)
_cell_length_b 8.0658(3)
_cell_length_c 15.5374(7)
_cell_measurement_reflns_used 9843
_cell_measurement_temperature 100(2)
_cell_measurement_theta_max 30.00
_cell_measurement_theta_min 2.70
_cell_volume 711.98(5)
_computing_cell_refinement 'Bruker SAINT'
_computing_data_collection 'Bruker APEX2'
_computing_data_reduction 'Bruker SAINT'
_computing_molecular_graphics 'Bruker SHELXTL'
_computing_publication_material 'Bruker SHELXTL'
_computing_structure_refinement 'SHELXL-97 (Sheldrick, 2008)'
_computing_structure_solution 'SHELXS-97 (Sheldrick, 2008)'
_diffrn_ambient_temperature 100(2)
_diffrn_measured_fraction_theta_full 0.989
_diffrn_measured_fraction_theta_max 0.989
_diffrn_measurement_device_type 'Bruker X8 APEXII CCD'
_diffrn_measurement_method '\f and \w scans'
_diffrn_radiation_monochromator graphite
_diffrn_radiation_source 'fine-focus sealed tube'
_diffrn_radiation_type MoK\a
_diffrn_radiation_wavelength 0.71073
_diffrn_reflns_av_R_equivalents 0.0592
_diffrn_reflns_av_sigmaI/netI 0.0347
_diffrn_reflns_limit_h_max 8
_diffrn_reflns_limit_h_min -8
_diffrn_reflns_limit_k_max 11
_diffrn_reflns_limit_k_min -11
_diffrn_reflns_limit_l_max 21
_diffrn_reflns_limit_l_min -21
_diffrn_reflns_number 28091
_diffrn_reflns_theta_full 30.02
_diffrn_reflns_theta_max 30.02
_diffrn_reflns_theta_min 2.75
_exptl_absorpt_coefficient_mu 10.273
_exptl_absorpt_correction_T_max 0.4937
_exptl_absorpt_correction_T_min 0.2331
_exptl_absorpt_correction_type multi-scan
_exptl_absorpt_process_details SADABS
_exptl_crystal_colour yellow
_exptl_crystal_density_diffrn 2.408
_exptl_crystal_density_method 'not measured'
_exptl_crystal_description block
_exptl_crystal_F_000 488
_exptl_crystal_size_max 0.20
_exptl_crystal_size_mid 0.20
_exptl_crystal_size_min 0.08
_refine_diff_density_max 1.832
_refine_diff_density_min -1.242
_refine_diff_density_rms 0.168
_refine_ls_extinction_method none
_refine_ls_goodness_of_fit_ref 1.067
_refine_ls_hydrogen_treatment constr
_refine_ls_matrix_type full
_refine_ls_number_parameters 172
_refine_ls_number_reflns 4122
_refine_ls_number_restraints 3
_refine_ls_restrained_S_all 1.066
_refine_ls_R_factor_all 0.0253
_refine_ls_R_factor_gt 0.0228
_refine_ls_shift/su_max 0.001
_refine_ls_shift/su_mean 0.000
_refine_ls_structure_factor_coef Fsqd
_refine_ls_weighting_details 'calc w=1/[\s^2^(Fo^2^)+(0.0235P)^2^+1.4035P] where P=(Fo^2^+2Fc^2^)/3'
_refine_ls_weighting_scheme calc
_refine_ls_wR_factor_gt 0.0539
_refine_ls_wR_factor_ref 0.0548
_reflns_number_gt 3880
_reflns_number_total 4122
_reflns_threshold_expression >2sigma(I)
_cod_data_source_file jm301645g_si_002.cif
_cod_data_source_block VEPI
_cod_original_sg_symbol_H-M P-1
_cod_database_code 1508520

loop_
_symmetry_equiv_pos_as_xyz
'x, y, z'
'-x, -y, -z'

loop_
_atom_site_label
_atom_site_type_symbol
_atom_site_fract_x
_atom_site_fract_y
_atom_site_fract_z
_atom_site_U_iso_or_equiv
_atom_site_adp_type
_atom_site_occupancy
_atom_site_symmetry_multiplicity
_atom_site_calc_flag
_atom_site_refinement_flags
Pt1 Pt 0.52996(2) 0.164477(16) 0.808693(8) 0.01005(4) Uani 1 1 d .
Cl1 Cl 0.31808(15) -0.13527(11) 0.79636(6) 0.01777(17) Uani 1 1 d .
Cl2 Cl 0.45817(16) 0.25351(12) 0.95320(5) 0.01740(17) Uani 1 1 d .
O1 O 0.2298(4) 0.1990(3) 0.76649(16) 0.0147(5) Uani 1 1 d D
H10A H 0.1424 0.2112 0.8069 0.018 Uiso 1 1 d RD
H10B H 0.1577 0.1175 0.7188 0.018 Uiso 1 1 d RD
O2 O 0.8234(4) 0.1282(3) 0.84014(17) 0.0158(5) Uani 1 1 d .
N1 N 0.5899(5) 0.1000(4) 0.68030(18) 0.0124(5) Uani 1 1 d .
H1A H 0.6937 0.0394 0.6760 0.015 Uiso 1 1 calc R
H1B H 0.4553 0.0263 0.6452 0.015 Uiso 1 1 calc R
N2 N 0.7285(5) 0.4296(4) 0.80747(19) 0.0136(6) Uani 1 1 d .
C1 C 0.6843(6) 0.2706(5) 0.6495(2) 0.0139(6) Uani 1 1 d .
H1C H 0.5579 0.3126 0.6327 0.017 Uiso 1 1 calc R
H1D H 0.7657 0.2496 0.5971 0.017 Uiso 1 1 calc R
C2 C 0.8488(6) 0.4097(5) 0.7253(2) 0.0137(6) Uani 1 1 d .
H2A H 0.9056 0.5270 0.7090 0.016 Uiso 1 1 calc R
H2B H 0.9826 0.3724 0.7375 0.016 Uiso 1 1 calc R
C3 C 0.5849(7) 0.5469(5) 0.8014(3) 0.0182(7) Uani 1 1 d .
H3A H 0.4667 0.4897 0.7499 0.027 Uiso 1 1 calc R
H3B H 0.6834 0.6648 0.7950 0.027 Uiso 1 1 calc R
H3C H 0.5110 0.5628 0.8555 0.027 Uiso 1 1 calc R
C4 C 0.9059(7) 0.5224(5) 0.8872(2) 0.0185(7) Uani 1 1 d .
H4A H 1.0028 0.4492 0.8929 0.028 Uiso 1 1 calc R
H4B H 0.8291 0.5381 0.9405 0.028 Uiso 1 1 calc R
H4C H 1.0016 0.6406 0.8802 0.028 Uiso 1 1 calc R
C5 C 0.8369(6) 0.0539(5) 0.9151(2) 0.0176(7) Uani 1 1 d .
H5A H 0.9889 0.0424 0.9241 0.026 Uiso 1 1 calc R
H5B H 0.7180 -0.0652 0.9046 0.026 Uiso 1 1 calc R
H5C H 0.8130 0.1336 0.9681 0.026 Uiso 1 1 calc R
O3 O -0.1957(5) 0.0904(4) 0.45068(18) 0.0220(6) Uani 1 1 d .
O4 O 0.0446(5) 0.0419(4) 0.35186(18) 0.0227(6) Uani 1 1 d .
F1 F 0.1900(5) 0.4329(3) 0.44940(19) 0.0420(8) Uani 1 1 d .
F2 F 0.3971(4) 0.2690(4) 0.46533(17) 0.0349(6) Uani 1 1 d .
F3 F 0.1786(4) 0.3204(3) 0.56261(14) 0.0244(5) Uani 1 1 d .
C6 C 0.1923(7) 0.2864(5) 0.4759(2) 0.0190(7) Uani 1 1 d .
C7 C -0.0094(6) 0.1223(5) 0.4222(2) 0.0147(6) Uani 1 1 d .

loop_
_atom_site_aniso_label
_atom_site_aniso_U_11
_atom_site_aniso_U_22
_atom_site_aniso_U_33
_atom_site_aniso_U_23
_atom_site_aniso_U_13
_atom_site_aniso_U_12
Pt1 0.01073(7) 0.00921(7) 0.00985(6) 0.00268(4) 0.00141(5) 0.00261(5)
Cl1 0.0169(4) 0.0112(4) 0.0234(4) 0.0055(3) 0.0019(3) 0.0015(3)
Cl2 0.0211(4) 0.0198(4) 0.0107(3) 0.0029(3) 0.0048(3) 0.0062(3)
O1 0.0147(12) 0.0147(12) 0.0145(11) 0.0025(9) 0.0012(10) 0.0055(10)
O2 0.0128(12) 0.0193(12) 0.0174(12) 0.0082(10) 0.0013(10) 0.0059(10)
N1 0.0108(13) 0.0129(13) 0.0122(13) 0.0009(10) -0.0004(11) 0.0037(11)
N2 0.0135(14) 0.0123(13) 0.0128(13) 0.0026(10) 0.0002(11) 0.0017(11)
C1 0.0163(16) 0.0155(16) 0.0110(14) 0.0059(12) 0.0026(13) 0.0052(13)
C2 0.0142(15) 0.0138(15) 0.0135(15) 0.0046(12) 0.0031(13) 0.0040(13)
C3 0.0223(18) 0.0127(16) 0.0224(17) 0.0051(13) 0.0061(15) 0.0089(14)
C4 0.0189(17) 0.0158(16) 0.0136(15) 0.0012(13) -0.0015(14) -0.0018(14)
C5 0.0177(17) 0.0197(17) 0.0153(16) 0.0072(13) 0.0004(14) 0.0044(14)
O3 0.0136(12) 0.0272(14) 0.0186(12) -0.0006(11) 0.0013(10) 0.0019(11)
O4 0.0151(13) 0.0267(14) 0.0214(13) -0.0053(11) -0.0009(11) 0.0080(11)
F1 0.0538(18) 0.0174(12) 0.0421(16) 0.0140(11) -0.0154(14) -0.0064(12)
F2 0.0131(11) 0.0501(17) 0.0278(13) -0.0060(12) 0.0008(10) 0.0022(11)
F3 0.0217(12) 0.0285(12) 0.0150(10) -0.0030(9) -0.0033(9) 0.0038(10)
C6 0.0191(18) 0.0179(17) 0.0172(16) 0.0040(13) 0.0012(14) 0.0028(14)
C7 0.0144(16) 0.0145(16) 0.0150(15) 0.0035(12) -0.0007(13) 0.0050(13)

loop_
_atom_type_symbol
_atom_type_description
_atom_type_scat_dispersion_real
_atom_type_scat_dispersion_imag
_atom_type_scat_source
C C 0.0033 0.0016 'International Tables Vol C Tables 4.2.6.8 and 6.1.1.4'
H H 0.0000 0.0000 'International Tables Vol C Tables 4.2.6.8 and 6.1.1.4'
N N 0.0061 0.0033 'International Tables Vol C Tables 4.2.6.8 and 6.1.1.4'
O O 0.0106 0.0060 'International Tables Vol C Tables 4.2.6.8 and 6.1.1.4'
Pt Pt -1.7033 8.3905 'International Tables Vol C Tables 4.2.6.8 and 6.1.1.4'
Cl Cl 0.1484 0.1585 'International Tables Vol C Tables 4.2.6.8 and 6.1.1.4'
F F 0.0171 0.0103 'International Tables Vol C Tables 4.2.6.8 and 6.1.1.4'

loop_
_geom_angle_atom_site_label_1
_geom_angle_atom_site_label_2
_geom_angle_atom_site_label_3
_geom_angle
O2 Pt1 N1 85.99(11)
O2 Pt1 O1 175.81(10)
N1 Pt1 O1 89.83(11)
O2 Pt1 N2 87.03(11)
N1 Pt1 N2 85.31(12)
O1 Pt1 N2 92.31(11)
O2 Pt1 Cl1 92.46(8)
N1 Pt1 Cl1 89.28(9)
O1 Pt1 Cl1 87.81(7)
N2 Pt1 Cl1 174.59(8)
O2 Pt1 Cl2 96.21(8)
N1 Pt1 Cl2 176.50(8)
O1 Pt1 Cl2 87.95(7)
N2 Pt1 Cl2 92.07(8)
Cl1 Pt1 Cl2 93.34(3)
Pt1 O1 H10A 114.8
Pt1 O1 H10B 111.4
H10A O1 H10B 113.0
C5 O2 Pt1 116.9(2)
C1 N1 Pt1 108.7(2)
C1 N1 H1A 109.9
Pt1 N1 H1A 109.9
C1 N1 H1B 109.9
Pt1 N1 H1B 109.9
H1A N1 H1B 108.3
C4 N2 C3 107.5(3)
C4 N2 C2 109.0(3)
C3 N2 C2 109.6(3)
C4 N2 Pt1 113.4(2)
C3 N2 Pt1 112.7(2)
C2 N2 Pt1 104.6(2)
N1 C1 C2 107.4(3)
N1 C1 H1C 110.2
C2 C1 H1C 110.2
N1 C1 H1D 110.2
C2 C1 H1D 110.2
H1C C1 H1D 108.5
C1 C2 N2 110.0(3)
C1 C2 H2A 109.7
N2 C2 H2A 109.7
C1 C2 H2B 109.7
N2 C2 H2B 109.7
H2A C2 H2B 108.2
N2 C3 H3A 109.5
N2 C3 H3B 109.5
H3A C3 H3B 109.5
N2 C3 H3C 109.5
H3A C3 H3C 109.5
H3B C3 H3C 109.5
N2 C4 H4A 109.5
N2 C4 H4B 109.5
H4A C4 H4B 109.5
N2 C4 H4C 109.5
H4A C4 H4C 109.5
H4B C4 H4C 109.5
O2 C5 H5A 109.5
O2 C5 H5B 109.5
H5A C5 H5B 109.5
O2 C5 H5C 109.5
H5A C5 H5C 109.5
H5B C5 H5C 109.5
F3 C6 F2 106.9(3)
F3 C6 F1 106.7(3)
F2 C6 F1 107.7(3)
F3 C6 C7 113.1(3)
F2 C6 C7 113.1(3)
F1 C6 C7 109.0(3)
O3 C7 O4 129.2(3)
O3 C7 C6 117.7(3)
O4 C7 C6 113.0(3)

loop_
_geom_bond_atom_site_label_1
_geom_bond_atom_site_label_2
_geom_bond_distance
Pt1 O2 1.983(2)
Pt1 N1 2.035(3)
Pt1 O1 2.060(2)
Pt1 N2 2.103(3)
Pt1 Cl1 2.3134(9)
Pt1 Cl2 2.3176(8)
O1 H10A 0.8578
O1 H10B 0.8688
O2 C5 1.428(4)
N1 C1 1.502(4)
N1 H1A 0.9200
N1 H1B 0.9200
N2 C4 1.500(4)
N2 C3 1.503(5)
N2 C2 1.513(4)
C1 C2 1.509(5)
C1 H1C 0.9900
C1 H1D 0.9900
C2 H2A 0.9900
C2 H2B 0.9900
C3 H3A 0.9800
C3 H3B 0.9800
C3 H3C 0.9800
C4 H4A 0.9800
C4 H4B 0.9800
C4 H4C 0.9800
C5 H5A 0.9800
C5 H5B 0.9800
C5 H5C 0.9800
O3 C7 1.224(4)
O4 C7 1.265(4)
F1 C6 1.335(5)
F2 C6 1.331(5)
F3 C6 1.330(4)
C6 C7 1.542(5)

loop_
_geom_torsion_atom_site_label_1
_geom_torsion_atom_site_label_2
_geom_torsion_atom_site_label_3
_geom_torsion_atom_site_label_4
_geom_torsion
N1 Pt1 O2 C5 -145.3(2)
N2 Pt1 O2 C5 129.2(2)
Cl1 Pt1 O2 C5 -56.2(2)
Cl2 Pt1 O2 C5 37.5(2)
O2 Pt1 N1 C1 -100.9(2)
O1 Pt1 N1 C1 78.8(2)
N2 Pt1 N1 C1 -13.6(2)
Cl1 Pt1 N1 C1 166.6(2)
O2 Pt1 N2 C4 -47.3(2)
N1 Pt1 N2 C4 -133.5(3)
O1 Pt1 N2 C4 136.8(2)
Cl2 Pt1 N2 C4 48.8(2)
O2 Pt1 N2 C3 -169.7(2)
N1 Pt1 N2 C3 104.1(2)
O1 Pt1 N2 C3 14.5(2)
Cl2 Pt1 N2 C3 -73.6(2)
O2 Pt1 N2 C2 71.3(2)
N1 Pt1 N2 C2 -14.9(2)
O1 Pt1 N2 C2 -104.5(2)
Cl2 Pt1 N2 C2 167.46(19)
Pt1 N1 C1 C2 39.7(3)
N1 C1 C2 N2 -55.1(3)
C4 N2 C2 C1 162.9(3)
C3 N2 C2 C1 -79.7(3)
Pt1 N2 C2 C1 41.4(3)
F3 C6 C7 O3 30.8(5)
F2 C6 C7 O3 152.5(3)
F1 C6 C7 O3 -87.7(4)
F3 C6 C7 O4 -151.0(3)
F2 C6 C7 O4 -29.3(5)
F1 C6 C7 O4 90.5(4)
